data_2017983
loop_
_publ_author_name
'Pan, Tong-Hen'
'Huang, Kun-Shan'
'Huang, Chong-En'
'Lai, Fu-Long'
'Huang, Chang-Cang'

_publ_section_title
;
 <i>catena</i>-Poly[[bis(\m-2-sulfonatobenzoato)bis[triaquagadolinium(III)]]-\m-oxalato]
;
_journal_coeditor_code LG3047
_journal_issue 2
_journal_name_full 'Acta Crystallographica Section C'
_journal_page_first m46
_journal_page_last m49
_journal_paper_doi 10.1107/S0108270111001065
_journal_volume 67
_journal_year 2011
_chemical_formula_iupac '[Gd2 (C7 H4 O5 S)2 (C2 O4) (H2 O)6 ]'
_chemical_formula_moiety 'C16 H20 Gd2 O20 S2'
_chemical_formula_sum 'C16 H20 Gd2 O20 S2'
_chemical_formula_weight 910.94
_chemical_name_systematic
;
<i>catena</i>-Poly[[bis(\m-2-sulfonatobenzoato)bis[triaquagadolinium(III)]]-
\m-oxalato]
;
_space_group_IT_number 2
_symmetry_cell_setting triclinic
_symmetry_space_group_name_Hall '-P 1'
_symmetry_space_group_name_H-M 'P -1'
_atom_sites_solution_hydrogens geom
_atom_sites_solution_primary direct
_atom_sites_solution_secondary difmap
_audit_creation_method SHELXL-97
_cell_angle_alpha 70.98(3)
_cell_angle_beta 87.90(3)
_cell_angle_gamma 70.32(3)
_cell_formula_units_Z 1
_cell_length_a 7.7597(16)
_cell_length_b 8.4998(17)
_cell_length_c 10.641(2)
_cell_measurement_reflns_used 2008
_cell_measurement_temperature 293(2)
_cell_measurement_theta_max 25.67
_cell_measurement_theta_min 3.32
_cell_volume 622.7(3)
_computing_cell_refinement 'CrystalClear (Rigaku, 2002)'
_computing_data_collection 'CrystalClear (Rigaku, 2002)'
_computing_data_reduction 'CrystalClear (Rigaku, 2002)'
_computing_molecular_graphics 'DIAMOND (Brandenburg, 2004)'
_computing_publication_material 'SHELXL (Sheldrick, 2008)'
_computing_structure_refinement 'SHELXL97 (Sheldrick, 2008)'
_computing_structure_solution 'SHELXS97 (Sheldrick, 2008)'
_diffrn_ambient_temperature 293(2)
_diffrn_measured_fraction_theta_full 0.973
_diffrn_measured_fraction_theta_max 0.973
_diffrn_measurement_device_type 'Rigaku Saturn 724 CCD area-detector'
_diffrn_measurement_method \w
_diffrn_radiation_monochromator graphite
_diffrn_radiation_source 'fine-focus sealed tube'
_diffrn_radiation_type MoK\a
_diffrn_radiation_wavelength 0.71073
_diffrn_reflns_av_R_equivalents 0.0338
_diffrn_reflns_av_sigmaI/netI 0.0310
_diffrn_reflns_limit_h_max 9
_diffrn_reflns_limit_h_min -9
_diffrn_reflns_limit_k_max 9
_diffrn_reflns_limit_k_min -10
_diffrn_reflns_limit_l_max 12
_diffrn_reflns_limit_l_min -12
_diffrn_reflns_number 4598
_diffrn_reflns_theta_full 25.67
_diffrn_reflns_theta_max 25.67
_diffrn_reflns_theta_min 3.32
_exptl_absorpt_coefficient_mu 5.542
_exptl_absorpt_correction_T_max 0.47
_exptl_absorpt_correction_T_min 0.20
_exptl_absorpt_correction_type numerical
_exptl_absorpt_process_details '(RAPID-AUTO; Rigaku, 1998)'
_exptl_crystal_colour Yellow
_exptl_crystal_density_diffrn 2.429
_exptl_crystal_density_method 'not measured'
_exptl_crystal_description Block
_exptl_crystal_F_000 436
_exptl_crystal_size_max 0.26
_exptl_crystal_size_mid 0.15
_exptl_crystal_size_min 0.09
_refine_diff_density_max 0.785
_refine_diff_density_min -0.852
_refine_ls_extinction_method none
_refine_ls_goodness_of_fit_ref 1.037
_refine_ls_hydrogen_treatment mixed
_refine_ls_matrix_type full
_refine_ls_number_parameters 199
_refine_ls_number_reflns 2308
_refine_ls_number_restraints 9
_refine_ls_restrained_S_all 1.035
_refine_ls_R_factor_all 0.0211
_refine_ls_R_factor_gt 0.0209
_refine_ls_shift/su_max 0.001
_refine_ls_shift/su_mean 0.000
_refine_ls_structure_factor_coef Fsqd
_refine_ls_weighting_details 'calc w=1/[\s^2^(Fo^2^)+(0.0186P)^2^+1.4132P] where P=(Fo^2^+2Fc^2^)/3'
_refine_ls_weighting_scheme calc
_refine_ls_wR_factor_gt 0.0495
_refine_ls_wR_factor_ref 0.0497
_reflns_number_gt 2290
_reflns_number_total 2308
_reflns_threshold_expression I>2\s(I)
_cod_data_source_file lg3047.cif
_cod_data_source_block I
_cod_original_cell_volume 622.7(2)
_cod_database_code 2017983
_cod_database_fobs_code 2017983

loop_
_symmetry_equiv_pos_as_xyz
'x, y, z'
'-x, -y, -z'

loop_
_atom_site_type_symbol
_atom_site_label
_atom_site_fract_x
_atom_site_fract_y
_atom_site_fract_z
_atom_site_U_iso_or_equiv
_atom_site_adp_type
_atom_site_calc_flag
_atom_site_refinement_flags
_atom_site_occupancy
_atom_site_disorder_assembly
_atom_site_disorder_group
Gd Gd1 0.66614(2) 0.22407(2) 0.109705(15) 0.01674(7) Uani d . 1 . .
S S1 0.28821(12) 0.19343(12) 0.30992(9) 0.02198(19) Uani d . 1 . .
O O3 0.1660(4) 0.2985(4) 0.1893(3) 0.0335(6) Uani d . 1 . .
O O4 0.2243(4) 0.0586(4) 0.4002(3) 0.0355(7) Uani d . 1 . .
O O2 0.4356(3) 0.4811(3) 0.1272(3) 0.0226(5) Uani d . 1 . .
O O5 0.4775(3) 0.1175(3) 0.2785(3) 0.0239(5) Uani d . 1 . .
O O6 0.4167(3) 0.2256(3) -0.0225(3) 0.0220(5) Uani d . 1 . .
C C6 0.2501(8) 0.4105(7) 0.5982(5) 0.0520(14) Uani d . 1 . .
H H6 0.2378 0.3755 0.6895 0.062 Uiso calc R 1 . .
C C1 0.4154(5) 0.0836(4) -0.0341(3) 0.0181(7) Uani d . 1 . .
C C3 0.2906(5) 0.5137(5) 0.3255(4) 0.0242(8) Uani d . 1 . .
C C8 0.2862(5) 0.3444(5) 0.3935(4) 0.0242(8) Uani d . 1 . .
C C2 0.3201(5) 0.5788(5) 0.1808(4) 0.0205(7) Uani d . 1 . .
C C4 0.2708(7) 0.6300(6) 0.3961(4) 0.0407(11) Uani d . 1 . .
H H4 0.2708 0.7441 0.3516 0.049 Uiso calc R 1 . .
C C7 0.2674(7) 0.2938(6) 0.5296(4) 0.0379(10) Uani d . 1 . .
H H7 0.2663 0.1803 0.5751 0.045 Uiso calc R 1 . .
C C5 0.2511(9) 0.5780(7) 0.5315(5) 0.0539(14) Uani d . 1 . .
H H5 0.2386 0.6568 0.5776 0.065 Uiso calc R 1 . .
O O1W 0.8132(4) 0.4267(3) 0.1107(3) 0.0323(7) Uani d D 1 . .
H H1WA 0.924(3) 0.405(6) 0.131(5) 0.048 Uiso d D 1 . .
H H1WB 0.763(5) 0.536(3) 0.082(5) 0.048 Uiso d D 1 . .
O O2W 0.9997(4) 0.0655(4) 0.1193(3) 0.0293(6) Uani d D 1 . .
H H2WA 1.060(6) -0.041(3) 0.124(5) 0.044 Uiso d D 1 . .
H H2WB 1.066(6) 0.124(5) 0.080(5) 0.044 Uiso d D 1 . .
O O3W 0.8250(4) 0.1000(4) 0.3335(3) 0.0341(7) Uani d D 1 . .
H H3WA 0.941(3) 0.065(7) 0.347(5) 0.051 Uiso d D 1 . .
H H3WB 0.789(6) 0.057(7) 0.409(3) 0.051 Uiso d D 1 . .
O O1 0.2318(4) 0.7378(3) 0.1138(3) 0.0289(6) Uani d . 1 . .
O O7 0.2925(3) 0.0631(3) -0.0929(3) 0.0234(5) Uani d . 1 . .

loop_
_atom_site_aniso_label
_atom_site_aniso_U_11
_atom_site_aniso_U_22
_atom_site_aniso_U_33
_atom_site_aniso_U_12
_atom_site_aniso_U_13
_atom_site_aniso_U_23
Gd1 0.01559(10) 0.01520(10) 0.02063(11) -0.00513(7) 0.00239(7) -0.00778(7)
S1 0.0204(4) 0.0256(5) 0.0225(4) -0.0113(4) 0.0050(3) -0.0081(4)
O3 0.0213(14) 0.0469(17) 0.0302(15) -0.0113(13) -0.0019(11) -0.0101(13)
O4 0.0445(18) 0.0367(16) 0.0357(16) -0.0272(15) 0.0173(13) -0.0133(13)
O2 0.0193(13) 0.0212(13) 0.0273(13) -0.0040(11) 0.0077(10) -0.0117(11)
O5 0.0215(13) 0.0213(13) 0.0263(13) -0.0066(11) 0.0040(10) -0.0053(11)
O6 0.0234(13) 0.0151(12) 0.0291(13) -0.0062(10) -0.0015(10) -0.0092(10)
C6 0.091(4) 0.043(3) 0.021(2) -0.021(3) 0.009(2) -0.011(2)
C1 0.0200(17) 0.0149(16) 0.0188(16) -0.0064(15) 0.0021(13) -0.0045(13)
C3 0.0254(19) 0.0210(18) 0.0225(19) -0.0034(15) 0.0049(15) -0.0076(15)
C8 0.0270(19) 0.0244(19) 0.0211(18) -0.0079(16) 0.0035(14) -0.0087(15)
C2 0.0188(17) 0.0199(17) 0.0219(17) -0.0054(14) 0.0013(13) -0.0068(14)
C4 0.065(3) 0.025(2) 0.032(2) -0.013(2) 0.011(2) -0.0107(18)
C7 0.059(3) 0.028(2) 0.025(2) -0.016(2) 0.0085(19) -0.0051(17)
C5 0.096(4) 0.038(3) 0.031(3) -0.020(3) 0.012(3) -0.020(2)
O1W 0.0195(13) 0.0161(13) 0.0554(19) -0.0040(11) -0.0114(13) -0.0050(13)
O2W 0.0211(14) 0.0263(14) 0.0389(16) -0.0032(11) 0.0050(11) -0.0143(13)
O3W 0.0291(15) 0.0485(18) 0.0226(14) -0.0186(14) 0.0010(11) -0.0033(13)
O1 0.0321(15) 0.0197(13) 0.0226(13) 0.0008(11) 0.0062(11) -0.0018(11)
O7 0.0204(13) 0.0176(12) 0.0320(14) -0.0037(10) -0.0047(10) -0.0100(11)

loop_
_atom_type_symbol
_atom_type_description
_atom_type_scat_dispersion_real
_atom_type_scat_dispersion_imag
_atom_type_scat_source
C C 0.0033 0.0016 'International Tables Vol C Tables 4.2.6.8 and 6.1.1.4'
Gd Gd -0.1653 3.9035 'International Tables Vol C Tables 4.2.6.8 and 6.1.1.4'
O O 0.0106 0.0060 'International Tables Vol C Tables 4.2.6.8 and 6.1.1.4'
S S 0.1246 0.1234 'International Tables Vol C Tables 4.2.6.8 and 6.1.1.4'
H H 0.0000 0.0000 'International Tables Vol C Tables 4.2.6.8 and 6.1.1.4'

loop_
_geom_angle_atom_site_label_1
_geom_angle_atom_site_label_2
_geom_angle_atom_site_label_3
_geom_angle_site_symmetry_1
_geom_angle_site_symmetry_3
_geom_angle
_geom_angle_publ_flag
O1W Gd1 O2 . . 72.97(9) y
O1W Gd1 O5 . . 125.62(10) y
O2 Gd1 O5 . . 74.39(9) y
O1W Gd1 O7 . 2_655 145.33(9) y
O2 Gd1 O7 . 2_655 141.66(9) y
O5 Gd1 O7 . 2_655 78.34(9) y
O1W Gd1 O6 . . 136.48(9) y
O2 Gd1 O6 . . 81.26(9) y
O5 Gd1 O6 . . 77.70(9) y
O7 Gd1 O6 2_655 . 66.86(9) y
O1W Gd1 O1 . 2_665 84.13(11) y
O2 Gd1 O1 . 2_665 113.26(9) y
O5 Gd1 O1 . 2_665 149.37(10) y
O7 Gd1 O1 2_655 2_665 79.11(9) y
O6 Gd1 O1 . 2_665 74.51(10) y
O1W Gd1 O3W . . 76.45(10) y
O2 Gd1 O3W . . 100.30(11) y
O5 Gd1 O3W . . 68.12(9) y
O7 Gd1 O3W 2_655 . 93.85(10) y
O6 Gd1 O3W . . 143.70(9) y
O1 Gd1 O3W 2_665 . 134.03(10) y
O1W Gd1 O2W . . 73.36(10) y
O2 Gd1 O2W . . 145.70(9) y
O5 Gd1 O2W . . 122.03(10) y
O7 Gd1 O2W 2_655 . 72.37(9) y
O6 Gd1 O2W . . 129.33(9) y
O1 Gd1 O2W 2_665 . 69.29(10) y
O3W Gd1 O2W . . 65.35(10) y
O1W Gd1 O2 . 2_665 69.10(9) y
O2 Gd1 O2 . 2_665 64.83(10) y
O5 Gd1 O2 . 2_665 129.63(8) y
O7 Gd1 O2 2_655 2_665 117.65(8) y
O6 Gd1 O2 . 2_665 68.33(8) y
O1 Gd1 O2 2_665 2_665 48.45(8) y
O3W Gd1 O2 . 2_665 145.11(9) y
O2W Gd1 O2 . 2_665 108.28(9) y
O1W Gd1 C2 . 2_665 75.22(11) ?
O2 Gd1 C2 . 2_665 89.47(10) ?
O5 Gd1 C2 . 2_665 145.75(9) ?
O7 Gd1 C2 2_655 2_665 98.55(10) ?
O6 Gd1 C2 . 2_665 70.00(9) ?
O1 Gd1 C2 2_665 2_665 23.81(9) ?
O3W Gd1 C2 . 2_665 145.72(9) ?
O2W Gd1 C2 . 2_665 88.19(10) ?
O2 Gd1 C2 2_665 2_665 24.64(9) ?
O4 S1 O3 . . 112.83(18) ?
O4 S1 O5 . . 111.72(17) ?
O3 S1 O5 . . 111.38(16) ?
O4 S1 C8 . . 107.18(17) ?
O3 S1 C8 . . 105.74(18) ?
O5 S1 C8 . . 107.58(17) ?
C2 O2 Gd1 . . 158.4(2) ?
C2 O2 Gd1 . 2_665 86.4(2) ?
Gd1 O2 Gd1 . 2_665 115.17(10) ?
S1 O5 Gd1 . . 133.99(15) ?
C1 O6 Gd1 . . 120.0(2) ?
C5 C6 C7 . . 119.9(4) ?
C5 C6 H6 . . 120.0 ?
C7 C6 H6 . . 120.0 ?
O7 C1 O6 . . 127.0(3) ?
O7 C1 C1 . 2_655 117.2(4) ?
O6 C1 C1 . 2_655 115.8(4) ?
C4 C3 C8 . . 118.8(3) ?
C4 C3 C2 . . 117.0(3) ?
C8 C3 C2 . . 124.3(3) ?
C7 C8 C3 . . 119.8(4) ?
C7 C8 S1 . . 117.8(3) ?
C3 C8 S1 . . 122.3(3) ?
O2 C2 O1 . . 120.2(3) ?
O2 C2 C3 . . 121.5(3) ?
O1 C2 C3 . . 118.2(3) ?
O2 C2 Gd1 . 2_665 68.98(19) ?
O1 C2 Gd1 . 2_665 51.22(18) ?
C3 C2 Gd1 . 2_665 169.4(3) ?
C5 C4 C3 . . 120.8(4) ?
C5 C4 H4 . . 119.6 ?
C3 C4 H4 . . 119.6 ?
C6 C7 C8 . . 120.6(4) ?
C6 C7 H7 . . 119.7 ?
C8 C7 H7 . . 119.7 ?
C6 C5 C4 . . 120.2(4) ?
C6 C5 H5 . . 119.9 ?
C4 C5 H5 . . 119.9 ?
Gd1 O1W H1WA . . 128(3) ?
Gd1 O1W H1WB . . 125(3) ?
H1WA O1W H1WB . . 107(3) ?
Gd1 O2W H2WA . . 131(3) ?
Gd1 O2W H2WB . . 118(3) ?
H2WA O2W H2WB . . 105(3) ?
Gd1 O3W H3WA . . 123(3) ?
Gd1 O3W H3WB . . 131(3) ?
H3WA O3W H3WB . . 105(3) ?
C2 O1 Gd1 . 2_665 105.0(2) ?
C1 O7 Gd1 . 2_655 119.9(2) ?

loop_
_geom_bond_atom_site_label_1
_geom_bond_atom_site_label_2
_geom_bond_site_symmetry_2
_geom_bond_distance
_geom_bond_publ_flag
Gd1 O1W . 2.368(3) y
Gd1 O2 . 2.370(3) y
Gd1 O5 . 2.415(3) y
Gd1 O7 2_655 2.418(2) y
Gd1 O6 . 2.429(2) y
Gd1 O1 2_665 2.433(3) y
Gd1 O3W . 2.451(3) y
Gd1 O2W . 2.471(3) y
Gd1 O2 2_665 2.820(3) y
Gd1 C2 2_665 3.015(4) ?
S1 O4 . 1.454(3) y
S1 O3 . 1.454(3) y
S1 O5 . 1.467(3) y
S1 C8 . 1.779(4) ?
O2 C2 . 1.260(4) ?
O2 Gd1 2_665 2.820(3) ?
O6 C1 . 1.255(4) ?
C6 C5 . 1.371(7) ?
C6 C7 . 1.383(7) ?
C6 H6 . 0.9300 ?
C1 O7 . 1.248(4) ?
C1 C1 2_655 1.554(7) ?
C3 C4 . 1.392(6) ?
C3 C8 . 1.396(5) ?
C3 C2 . 1.495(5) ?
C8 C7 . 1.388(5) ?
C2 O1 . 1.260(4) ?
C2 Gd1 2_665 3.015(4) ?
C4 C5 . 1.382(6) ?
C4 H4 . 0.9300 ?
C7 H7 . 0.9300 ?
C5 H5 . 0.9300 ?
O1W H1WA . 0.840(19) ?
O1W H1WB . 0.831(19) ?
O2W H2WA . 0.855(19) ?
O2W H2WB . 0.842(19) ?
O3W H3WA . 0.851(19) ?
O3W H3WB . 0.846(19) ?
O1 Gd1 2_665 2.433(3) ?
O7 Gd1 2_655 2.418(2) ?

loop_
_geom_hbond_atom_site_label_D
_geom_hbond_atom_site_label_H
_geom_hbond_atom_site_label_A
_geom_hbond_site_symmetry_A
_geom_hbond_distance_DH
_geom_hbond_distance_HA
_geom_hbond_distance_DA
_geom_hbond_angle_DHA
O1W H1WA O3 1_655 0.840(19) 1.82(2) 2.636(4) 165(4)
O1W H1WB O6 2_665 0.831(19) 1.94(2) 2.750(4) 163(4)
O2W H2WA O1 1_645 0.855(19) 1.94(2) 2.779(4) 168(4)
O2W H2WB O3 1_655 0.842(19) 2.47(4) 2.983(4) 120(4)
O3W H3WA O4 1_655 0.851(19) 2.27(3) 3.080(4) 160(5)
O3W H3WB O4 2_656 0.846(19) 1.96(2) 2.787(4) 164(4)
